data_4304594
loop_
_publ_author_name
'Guang-Chuan Ou'
'Long Jiang'
'Xiao-Long Feng'
'Tong-Bu Lu'

_publ_section_title
;
Spontaneous Resolution of a Racemic Nickel(II) Complex and Helicity
Induction via Hydrogen Bonding: The Effect of Chiral Building Blocks on the
Helicity of One-Dimensional Chains
;
_journal_name_full 'Inorganic Chemistry'
_journal_page_first 2710
_journal_page_last 2718
_journal_paper_doi 10.1021/ic7021424
_journal_volume 47
_journal_year 2008
_chemical_formula_sum 'C25 H46 Cl N5 Ni O6'
_chemical_formula_weight 606.83
_chemical_name_systematic
; 
 ? 
;
_space_group_IT_number 78
_symmetry_cell_setting tetragonal
_symmetry_space_group_name_Hall 'P 4cw'
_symmetry_space_group_name_H-M 'P 43'
_atom_sites_solution_hydrogens geom
_atom_sites_solution_primary direct
_atom_sites_solution_secondary difmap
_audit_creation_method SHELXL-97
_cell_angle_alpha 90.00
_cell_angle_beta 90.00
_cell_angle_gamma 90.00
_cell_formula_units_Z 4
_cell_length_a 12.6159(9)
_cell_length_b 12.6159(9)
_cell_length_c 18.211(3)
_cell_measurement_temperature 173(2)
_cell_volume 2898.5(6)
_computing_cell_refinement 'Bruker SMART'
_computing_data_collection 'Bruker SMART'
_computing_data_reduction 'Bruker SAINT'
_computing_molecular_graphics 'Bruker SHELXTL'
_computing_publication_material 'Bruker SHELXTL'
_computing_structure_refinement 'SHELXL-97 (Sheldrick, 1997)'
_computing_structure_solution 'SHELXS-97 (Sheldrick, 1990)'
_diffrn_ambient_temperature 173(2)
_diffrn_measured_fraction_theta_full 0.981
_diffrn_measured_fraction_theta_max 0.981
_diffrn_measurement_device_type 'CCD area detector'
_diffrn_measurement_method 'phi and omega scans'
_diffrn_radiation_monochromator graphite
_diffrn_radiation_source 'fine-focus sealed tube'
_diffrn_radiation_type MoK\a
_diffrn_radiation_wavelength 0.71073
_diffrn_reflns_av_R_equivalents 0.0337
_diffrn_reflns_av_sigmaI/netI 0.0597
_diffrn_reflns_limit_h_max 12
_diffrn_reflns_limit_h_min -16
_diffrn_reflns_limit_k_max 14
_diffrn_reflns_limit_k_min -16
_diffrn_reflns_limit_l_max 23
_diffrn_reflns_limit_l_min -22
_diffrn_reflns_number 15241
_diffrn_reflns_theta_full 27.09
_diffrn_reflns_theta_max 27.09
_diffrn_reflns_theta_min 1.96
_diffrn_standards_decay_% 0
_diffrn_standards_interval_count 0
_diffrn_standards_interval_time 0
_diffrn_standards_number 0
_exptl_absorpt_coefficient_mu 0.808
_exptl_absorpt_correction_T_max 0.8422
_exptl_absorpt_correction_T_min 0.6976
_exptl_absorpt_correction_type multi-scan
_exptl_absorpt_process_details 'SADABS (Sheldrick, 1996)'
_exptl_crystal_colour violet
_exptl_crystal_density_diffrn 1.391
_exptl_crystal_density_method 'not measured'
_exptl_crystal_description prism
_exptl_crystal_F_000 1296
_exptl_crystal_size_max 0.48
_exptl_crystal_size_mid 0.25
_exptl_crystal_size_min 0.22
_refine_diff_density_max 0.328
_refine_diff_density_min -0.228
_refine_diff_density_rms 0.058
_refine_ls_abs_structure_details 'Flack H D (1983), Acta Cryst. A39, 876-881'
_refine_ls_abs_structure_Flack 0.003(12)
_refine_ls_extinction_method none
_refine_ls_goodness_of_fit_ref 1.027
_refine_ls_hydrogen_treatment constr
_refine_ls_matrix_type full
_refine_ls_number_parameters 349
_refine_ls_number_reflns 6142
_refine_ls_number_restraints 1
_refine_ls_restrained_S_all 1.027
_refine_ls_R_factor_all 0.0567
_refine_ls_R_factor_gt 0.0375
_refine_ls_shift/su_max 0.000
_refine_ls_shift/su_mean 0.000
_refine_ls_structure_factor_coef Fsqd
_refine_ls_weighting_details 'calc w=1/[\s^2^(Fo^2^)+(0.0370P)^2^+0.6584P] where P=(Fo^2^+2Fc^2^)/3'
_refine_ls_weighting_scheme calc
_refine_ls_wR_factor_gt 0.0792
_refine_ls_wR_factor_ref 0.0868
_reflns_number_gt 4959
_reflns_number_total 6142
_reflns_threshold_expression >2sigma(I)
_cod_data_source_file ic7021424-file003.cif
_cod_data_source_block 61221m
_cod_depositor_comments
;
The following automatic conversions were performed:
'_symmetry_cell_setting' value 'Tetragonal' changed to 'tetragonal'
according to '/home/saulius/struct/CIF-dictionaries/cif_core.dic'
dictionary named 'cif_core.dic' version 2.4.1 from 2010-06-29.

Automatic conversion script
Id: cif_fix_enum 1527 2010-12-29 10:47:43Z saulius 
;
_cod_original_cell_volume 2898.4(5)
_cod_database_code 4304594

loop_
_symmetry_equiv_pos_as_xyz
'x, y, z'
'-x, -y, z+1/2'
'-y, x, z+3/4'
'y, -x, z+1/4'

loop_
_atom_site_label
_atom_site_type_symbol
_atom_site_fract_x
_atom_site_fract_y
_atom_site_fract_z
_atom_site_U_iso_or_equiv
_atom_site_adp_type
_atom_site_occupancy
_atom_site_symmetry_multiplicity
_atom_site_calc_flag
_atom_site_refinement_flags
_atom_site_disorder_assembly
_atom_site_disorder_group
C1 C 0.4969(3) 0.3943(3) 0.29277(19) 0.0292(8) Uani 1 1 d . . .
H1A H 0.5475 0.4498 0.3085 0.035 Uiso 1 1 calc R . .
H1B H 0.4403 0.3894 0.3302 0.035 Uiso 1 1 calc R . .
C2 C 0.4490(2) 0.4248(2) 0.21996(19) 0.0274(7) Uani 1 1 d . . .
H2A H 0.4127 0.4941 0.2245 0.033 Uiso 1 1 calc R . .
H2B H 0.5056 0.4318 0.1826 0.033 Uiso 1 1 calc R . .
C3 C 0.3311(3) 0.3653(2) 0.12098(18) 0.0293(7) Uani 1 1 d . . .
H3 H 0.3918 0.3608 0.0858 0.035 Uiso 1 1 calc R . .
C4 C 0.2818(4) 0.4748(3) 0.1145(2) 0.0470(11) Uani 1 1 d . . .
H4A H 0.2216 0.4802 0.1483 0.071 Uiso 1 1 calc R . .
H4B H 0.2572 0.4860 0.0641 0.071 Uiso 1 1 calc R . .
H4C H 0.3347 0.5287 0.1270 0.071 Uiso 1 1 calc R . .
C5 C 0.2486(3) 0.2830(3) 0.09886(19) 0.0286(7) Uani 1 1 d . . .
H5A H 0.2108 0.3106 0.0553 0.034 Uiso 1 1 calc R . .
H5B H 0.1962 0.2783 0.1391 0.034 Uiso 1 1 calc R . .
C6 C 0.2851(2) 0.1702(2) 0.08103(17) 0.0236(7) Uani 1 1 d . . .
C7 C 0.3702(3) 0.1700(3) 0.02165(19) 0.0324(8) Uani 1 1 d . . .
H7A H 0.4341 0.2051 0.0403 0.049 Uiso 1 1 calc R . .
H7B H 0.3442 0.2082 -0.0216 0.049 Uiso 1 1 calc R . .
H7C H 0.3871 0.0968 0.0081 0.049 Uiso 1 1 calc R . .
C8 C 0.1896(3) 0.1076(3) 0.0521(2) 0.0352(8) Uani 1 1 d . . .
H8A H 0.2088 0.0326 0.0473 0.053 Uiso 1 1 calc R . .
H8B H 0.1687 0.1354 0.0040 0.053 Uiso 1 1 calc R . .
H8C H 0.1303 0.1146 0.0865 0.053 Uiso 1 1 calc R . .
C9 C 0.2509(2) 0.0906(3) 0.20399(19) 0.0268(7) Uani 1 1 d . . .
H9A H 0.2060 0.0325 0.1849 0.032 Uiso 1 1 calc R . .
H9B H 0.2049 0.1527 0.2135 0.032 Uiso 1 1 calc R . .
C10 C 0.3033(3) 0.0558(3) 0.27505(19) 0.0273(8) Uani 1 1 d . . .
H10A H 0.2484 0.0370 0.3117 0.033 Uiso 1 1 calc R . .
H10B H 0.3476 -0.0076 0.2661 0.033 Uiso 1 1 calc R . .
C11 C 0.4330(3) 0.1101(3) 0.36911(17) 0.0285(7) Uani 1 1 d . . .
H11 H 0.4869 0.0569 0.3529 0.034 Uiso 1 1 calc R . .
C12 C 0.3657(3) 0.0596(4) 0.4292(2) 0.0495(11) Uani 1 1 d . . .
H12A H 0.3129 0.1108 0.4465 0.074 Uiso 1 1 calc R . .
H12B H 0.4114 0.0385 0.4702 0.074 Uiso 1 1 calc R . .
H12C H 0.3296 -0.0031 0.4095 0.074 Uiso 1 1 calc R . .
C13 C 0.4918(3) 0.2049(3) 0.40217(18) 0.0323(8) Uani 1 1 d . . .
H13A H 0.4398 0.2630 0.4083 0.039 Uiso 1 1 calc R . .
H13B H 0.5156 0.1843 0.4520 0.039 Uiso 1 1 calc R . .
C14 C 0.5871(3) 0.2500(3) 0.36180(19) 0.0309(8) Uani 1 1 d . . .
C15 C 0.6735(3) 0.1671(3) 0.3522(2) 0.0432(10) Uani 1 1 d . . .
H15A H 0.7002 0.1456 0.4005 0.065 Uiso 1 1 calc R . .
H15B H 0.7317 0.1971 0.3232 0.065 Uiso 1 1 calc R . .
H15C H 0.6444 0.1052 0.3267 0.065 Uiso 1 1 calc R . .
C16 C 0.6346(3) 0.3383(3) 0.4107(2) 0.0413(9) Uani 1 1 d . . .
H16A H 0.5795 0.3901 0.4228 0.062 Uiso 1 1 calc R . .
H16B H 0.6924 0.3737 0.3844 0.062 Uiso 1 1 calc R . .
H16C H 0.6623 0.3069 0.4561 0.062 Uiso 1 1 calc R . .
C17 C 0.6249(2) 0.1794(2) 0.10476(16) 0.0207(7) Uani 1 1 d . . .
C18 C 0.6001(2) 0.0645(2) 0.12572(16) 0.0210(6) Uani 1 1 d . . .
H18 H 0.5448 0.0396 0.0903 0.025 Uiso 1 1 calc R . .
C19 C 0.6931(2) -0.0134(3) 0.11863(19) 0.0267(7) Uani 1 1 d . . .
H19A H 0.6646 -0.0864 0.1156 0.032 Uiso 1 1 calc R . .
H19B H 0.7313 0.0014 0.0723 0.032 Uiso 1 1 calc R . .
C20 C 0.7700(3) -0.0075(3) 0.18130(19) 0.0285(8) Uani 1 1 d . . .
C21 C 0.7609(4) -0.0771(3) 0.2400(2) 0.0445(10) Uani 1 1 d . . .
H21 H 0.7074 -0.1300 0.2391 0.053 Uiso 1 1 calc R . .
C22 C 0.8283(4) -0.0707(4) 0.2998(3) 0.0634(15) Uani 1 1 d . . .
H22 H 0.8208 -0.1180 0.3400 0.076 Uiso 1 1 calc R . .
C23 C 0.9074(4) 0.0064(4) 0.3000(3) 0.0699(18) Uani 1 1 d . . .
H23 H 0.9541 0.0116 0.3407 0.084 Uiso 1 1 calc R . .
C24 C 0.9186(4) 0.0741(4) 0.2427(3) 0.0599(14) Uani 1 1 d . . .
H24 H 0.9736 0.1256 0.2432 0.072 Uiso 1 1 calc R . .
C25 C 0.8490(3) 0.0684(3) 0.1826(2) 0.0419(10) Uani 1 1 d . . .
H25 H 0.8562 0.1167 0.1429 0.050 Uiso 1 1 calc R . .
Cl1 Cl 0.39515(7) 0.81849(6) 0.12670(5) 0.0335(2) Uani 1 1 d . . .
N1 N 0.5528(2) 0.2912(2) 0.28757(15) 0.0261(6) Uani 1 1 d . . .
H1C H 0.6153 0.3054 0.2623 0.031 Uiso 1 1 calc R . .
N2 N 0.37207(19) 0.34289(19) 0.19662(13) 0.0212(6) Uani 1 1 d . . .
H2C H 0.3151 0.3439 0.2290 0.025 Uiso 1 1 calc R . .
N3 N 0.33178(19) 0.1188(2) 0.14874(14) 0.0202(5) Uani 1 1 d . . .
H3A H 0.3613 0.0552 0.1331 0.024 Uiso 1 1 calc R . .
N4 N 0.3692(2) 0.1424(2) 0.30321(14) 0.0220(6) Uani 1 1 d . . .
H4D H 0.3238 0.1963 0.3180 0.026 Uiso 1 1 calc R . .
N5 N 0.54989(19) 0.06234(19) 0.19917(14) 0.0213(6) Uani 1 1 d . . .
H5C H 0.6012 0.0610 0.2350 0.026 Uiso 1 1 calc R . .
H5D H 0.5088 0.0025 0.2039 0.026 Uiso 1 1 calc R . .
Ni1 Ni 0.45493(3) 0.19910(3) 0.211243(19) 0.01900(9) Uani 1 1 d . . .
O1 O 0.56608(17) 0.24952(16) 0.13393(12) 0.0245(5) Uani 1 1 d . . .
O2 O 0.69529(17) 0.19693(18) 0.05856(13) 0.0295(5) Uani 1 1 d . . .
O3 O 0.4163(4) 0.7214(2) 0.0957(2) 0.0941(14) Uani 1 1 d . . .
O4 O 0.4649(2) 0.8382(2) 0.18744(16) 0.0528(8) Uani 1 1 d . . .
O5 O 0.2903(3) 0.8246(4) 0.1555(2) 0.1060(16) Uani 1 1 d . . .
O6 O 0.4051(3) 0.9011(2) 0.07324(15) 0.0565(8) Uani 1 1 d . . .

loop_
_atom_site_aniso_label
_atom_site_aniso_U_11
_atom_site_aniso_U_22
_atom_site_aniso_U_33
_atom_site_aniso_U_23
_atom_site_aniso_U_13
_atom_site_aniso_U_12
C1 0.033(2) 0.0269(18) 0.0273(19) -0.0082(14) 0.0014(15) -0.0052(14)
C2 0.0303(17) 0.0198(15) 0.0321(19) -0.0042(14) 0.0062(15) -0.0045(12)
C3 0.043(2) 0.0239(17) 0.0206(17) 0.0017(14) 0.0009(15) -0.0002(15)
C4 0.075(3) 0.0228(19) 0.044(2) 0.0010(17) -0.015(2) 0.0048(18)
C5 0.0312(19) 0.0307(18) 0.0239(18) -0.0011(14) -0.0054(14) 0.0058(14)
C6 0.0256(17) 0.0238(17) 0.0215(16) -0.0008(13) -0.0037(13) -0.0006(13)
C7 0.042(2) 0.033(2) 0.0226(18) -0.0006(15) -0.0016(15) 0.0010(16)
C8 0.035(2) 0.038(2) 0.033(2) -0.0010(16) -0.0096(17) -0.0037(16)
C9 0.0277(17) 0.0280(17) 0.0247(18) -0.0025(15) 0.0014(15) -0.0058(13)
C10 0.0274(18) 0.0267(18) 0.0279(19) 0.0029(14) 0.0090(14) -0.0046(14)
C11 0.0325(18) 0.0321(18) 0.0208(17) 0.0074(14) -0.0002(14) 0.0036(14)
C12 0.054(3) 0.068(3) 0.026(2) 0.020(2) -0.0022(18) -0.008(2)
C13 0.037(2) 0.044(2) 0.0154(16) -0.0026(15) -0.0022(14) 0.0073(16)
C14 0.0277(18) 0.041(2) 0.0240(18) -0.0063(15) -0.0032(14) 0.0026(15)
C15 0.038(2) 0.058(3) 0.034(2) -0.0110(19) -0.0077(17) 0.0112(19)
C16 0.036(2) 0.049(2) 0.039(2) -0.0089(18) -0.0143(17) 0.0040(17)
C17 0.0213(16) 0.0280(17) 0.0129(15) -0.0007(13) -0.0002(12) -0.0008(13)
C18 0.0189(15) 0.0257(16) 0.0183(16) -0.0032(13) 0.0037(12) -0.0008(12)
C19 0.0258(17) 0.0276(17) 0.0266(18) -0.0070(14) 0.0036(14) 0.0020(13)
C20 0.0246(17) 0.0263(17) 0.0345(19) -0.0119(15) -0.0019(14) 0.0099(14)
C21 0.056(3) 0.034(2) 0.044(2) -0.0043(18) -0.0125(19) 0.0170(19)
C22 0.093(4) 0.047(3) 0.051(3) -0.006(2) -0.028(3) 0.038(3)
C23 0.081(4) 0.054(3) 0.075(4) -0.035(3) -0.057(3) 0.042(3)
C24 0.043(3) 0.046(3) 0.090(4) -0.034(3) -0.030(2) 0.015(2)
C25 0.029(2) 0.039(2) 0.058(3) -0.0160(19) -0.0040(18) 0.0089(16)
Cl1 0.0372(5) 0.0269(4) 0.0365(5) 0.0025(4) 0.0034(4) -0.0054(4)
N1 0.0223(14) 0.0335(16) 0.0224(15) -0.0047(12) 0.0031(11) -0.0029(12)
N2 0.0235(13) 0.0225(13) 0.0176(14) -0.0016(10) 0.0058(10) -0.0022(10)
N3 0.0196(13) 0.0199(13) 0.0212(13) 0.0013(11) 0.0000(11) 0.0029(10)
N4 0.0250(14) 0.0227(13) 0.0184(13) 0.0023(11) 0.0034(11) 0.0003(11)
N5 0.0217(13) 0.0244(13) 0.0180(14) 0.0035(11) 0.0016(11) -0.0026(10)
Ni1 0.0205(2) 0.0199(2) 0.01655(17) -0.00056(16) 0.00326(16) -0.00146(16)
O1 0.0294(12) 0.0219(11) 0.0222(12) -0.0009(9) 0.0080(10) -0.0013(9)
O2 0.0257(12) 0.0362(14) 0.0264(13) 0.0052(10) 0.0096(10) 0.0000(10)
O3 0.156(4) 0.0357(18) 0.090(3) -0.0212(19) -0.054(3) 0.018(2)
O4 0.0661(19) 0.0455(16) 0.0468(18) 0.0005(13) -0.0119(14) -0.0116(14)
O5 0.040(2) 0.194(5) 0.084(3) 0.049(3) 0.0158(19) -0.005(2)
O6 0.092(2) 0.0397(16) 0.0383(16) 0.0073(13) 0.0072(16) -0.0054(15)

loop_
_atom_type_symbol
_atom_type_description
_atom_type_scat_dispersion_real
_atom_type_scat_dispersion_imag
_atom_type_scat_source
C C 0.0033 0.0016 'International Tables Vol C Tables 4.2.6.8 and 6.1.1.4'
H H 0.0000 0.0000 'International Tables Vol C Tables 4.2.6.8 and 6.1.1.4'
N N 0.0061 0.0033 'International Tables Vol C Tables 4.2.6.8 and 6.1.1.4'
O O 0.0106 0.0060 'International Tables Vol C Tables 4.2.6.8 and 6.1.1.4'
Cl Cl 0.1484 0.1585 'International Tables Vol C Tables 4.2.6.8 and 6.1.1.4'
Ni Ni 0.3393 1.1124 'International Tables Vol C Tables 4.2.6.8 and 6.1.1.4'

loop_
_geom_angle_atom_site_label_1
_geom_angle_atom_site_label_2
_geom_angle_atom_site_label_3
_geom_angle
_geom_angle_site_symmetry_1
_geom_angle_site_symmetry_3
_geom_angle_publ_flag
N1 C1 C2 111.0(3) . . ?
N2 C2 C1 109.7(3) . . ?
N2 C3 C4 112.6(3) . . ?
N2 C3 C5 110.5(3) . . ?
C4 C3 C5 108.6(3) . . ?
C3 C5 C6 119.0(3) . . ?
N3 C6 C7 107.6(2) . . ?
N3 C6 C5 110.0(2) . . ?
C7 C6 C5 111.3(3) . . ?
N3 C6 C8 111.4(3) . . ?
C7 C6 C8 108.0(3) . . ?
C5 C6 C8 108.4(3) . . ?
N3 C9 C10 110.5(2) . . ?
N4 C10 C9 109.2(3) . . ?
N4 C11 C12 112.9(3) . . ?
N4 C11 C13 111.2(3) . . ?
C12 C11 C13 108.3(3) . . ?
C14 C13 C11 119.1(3) . . ?
N1 C14 C13 109.6(3) . . ?
N1 C14 C15 109.8(3) . . ?
C13 C14 C15 111.4(3) . . ?
N1 C14 C16 112.3(3) . . ?
C13 C14 C16 107.3(3) . . ?
C15 C14 C16 106.4(3) . . ?
O2 C17 O1 125.1(3) . . ?
O2 C17 C18 118.9(3) . . ?
O1 C17 C18 115.8(2) . . ?
N5 C18 C17 109.3(2) . . ?
N5 C18 C19 113.0(3) . . ?
C17 C18 C19 115.4(2) . . ?
C20 C19 C18 113.5(3) . . ?
C25 C20 C21 118.9(4) . . ?
C25 C20 C19 121.0(3) . . ?
C21 C20 C19 120.1(3) . . ?
C22 C21 C20 121.2(4) . . ?
C21 C22 C23 118.8(5) . . ?
C24 C23 C22 120.9(4) . . ?
C23 C24 C25 120.1(4) . . ?
C20 C25 C24 120.0(4) . . ?
O3 Cl1 O5 112.3(3) . . ?
O3 Cl1 O6 110.6(2) . . ?
O5 Cl1 O6 107.0(2) . . ?
O3 Cl1 O4 110.6(2) . . ?
O5 Cl1 O4 106.1(2) . . ?
O6 Cl1 O4 110.13(17) . . ?
C1 N1 C14 112.4(2) . . ?
C1 N1 Ni1 103.75(19) . . ?
C14 N1 Ni1 123.1(2) . . ?
C2 N2 C3 111.0(2) . . ?
C2 N2 Ni1 103.85(18) . . ?
C3 N2 Ni1 116.68(18) . . ?
C9 N3 C6 112.9(2) . . ?
C9 N3 Ni1 104.41(18) . . ?
C6 N3 Ni1 120.34(18) . . ?
C10 N4 C11 112.4(2) . . ?
C10 N4 Ni1 105.36(19) . . ?
C11 N4 Ni1 116.75(19) . . ?
C18 N5 Ni1 108.78(18) . . ?
O1 Ni1 N2 89.18(9) . . ?
O1 Ni1 N5 78.32(9) . . ?
N2 Ni1 N5 165.93(10) . . ?
O1 Ni1 N4 168.43(10) . . ?
N2 Ni1 N4 97.89(10) . . ?
N5 Ni1 N4 95.51(9) . . ?
O1 Ni1 N3 105.59(9) . . ?
N2 Ni1 N3 88.87(9) . . ?
N5 Ni1 N3 88.30(9) . . ?
N4 Ni1 N3 83.79(10) . . ?
O1 Ni1 N1 83.55(9) . . ?
N2 Ni1 N1 84.46(10) . . ?
N5 Ni1 N1 100.33(10) . . ?
N4 Ni1 N1 88.01(10) . . ?
N3 Ni1 N1 168.64(10) . . ?
C17 O1 Ni1 117.50(19) . . ?

loop_
_geom_bond_atom_site_label_1
_geom_bond_atom_site_label_2
_geom_bond_distance
_geom_bond_site_symmetry_2
_geom_bond_publ_flag
C1 N1 1.483(4) . ?
C1 C2 1.507(5) . ?
C2 N2 1.480(4) . ?
C3 N2 1.498(4) . ?
C3 C4 1.519(5) . ?
C3 C5 1.524(5) . ?
C5 C6 1.530(5) . ?
C6 N3 1.513(4) . ?
C6 C7 1.524(5) . ?
C6 C8 1.534(4) . ?
C9 N3 1.476(4) . ?
C9 C10 1.518(5) . ?
C10 N4 1.466(4) . ?
C11 N4 1.501(4) . ?
C11 C12 1.524(5) . ?
C11 C13 1.532(5) . ?
C13 C14 1.519(5) . ?
C14 N1 1.511(4) . ?
C14 C15 1.521(5) . ?
C14 C16 1.547(5) . ?
C17 O2 1.244(4) . ?
C17 O1 1.271(4) . ?
C17 C18 1.531(4) . ?
C18 N5 1.480(4) . ?
C18 C19 1.536(4) . ?
C19 C20 1.500(5) . ?
C20 C25 1.382(5) . ?
C20 C21 1.387(5) . ?
C21 C22 1.385(6) . ?
C22 C23 1.393(7) . ?
C23 C24 1.355(8) . ?
C24 C25 1.405(6) . ?
Cl1 O3 1.375(3) . ?
Cl1 O5 1.425(3) . ?
Cl1 O6 1.431(3) . ?
Cl1 O4 1.435(3) . ?
N1 Ni1 2.192(3) . ?
N2 Ni1 2.111(2) . ?
N3 Ni1 2.176(3) . ?
N4 Ni1 2.118(2) . ?
N5 Ni1 2.112(2) . ?
Ni1 O1 2.086(2) . ?

loop_
_geom_hbond_atom_site_label_D
_geom_hbond_atom_site_label_H
_geom_hbond_atom_site_label_A
_geom_hbond_distance_DH
_geom_hbond_distance_HA
_geom_hbond_distance_DA
_geom_hbond_angle_DHA
_geom_hbond_site_symmetry_A
N5 H5D O4 0.92 2.17 3.031(4) 156.4 1_545
N4 H4D O2 0.93 2.11 2.988(3) 156.5 4_565
N3 H3A O6 0.93 2.30 3.208(4) 166.6 1_545
N2 H2C O2 0.93 2.14 3.045(3) 165.0 4_565

loop_
_geom_torsion_atom_site_label_1
_geom_torsion_atom_site_label_2
_geom_torsion_atom_site_label_3
_geom_torsion_atom_site_label_4
_geom_torsion
_geom_torsion_site_symmetry_1
_geom_torsion_site_symmetry_2
_geom_torsion_site_symmetry_3
_geom_torsion_site_symmetry_4
_geom_torsion_publ_flag
N1 C1 C2 N2 59.9(3) . . . . ?
N2 C3 C5 C6 -72.0(4) . . . . ?
C4 C3 C5 C6 164.1(3) . . . . ?
C3 C5 C6 N3 64.4(4) . . . . ?
C3 C5 C6 C7 -54.9(4) . . . . ?
C3 C5 C6 C8 -173.6(3) . . . . ?
N3 C9 C10 N4 59.5(3) . . . . ?
N4 C11 C13 C14 -72.9(4) . . . . ?
C12 C11 C13 C14 162.5(3) . . . . ?
C11 C13 C14 N1 62.2(4) . . . . ?
C11 C13 C14 C15 -59.6(4) . . . . ?
C11 C13 C14 C16 -175.7(3) . . . . ?
O2 C17 C18 N5 157.0(3) . . . . ?
O1 C17 C18 N5 -26.8(4) . . . . ?
O2 C17 C18 C19 28.4(4) . . . . ?
O1 C17 C18 C19 -155.4(3) . . . . ?
N5 C18 C19 C20 -47.9(4) . . . . ?
C17 C18 C19 C20 78.8(3) . . . . ?
C18 C19 C20 C25 -82.8(4) . . . . ?
C18 C19 C20 C21 95.6(4) . . . . ?
C25 C20 C21 C22 0.9(5) . . . . ?
C19 C20 C21 C22 -177.5(3) . . . . ?
C20 C21 C22 C23 -0.9(6) . . . . ?
C21 C22 C23 C24 -0.1(7) . . . . ?
C22 C23 C24 C25 1.0(7) . . . . ?
C21 C20 C25 C24 0.1(5) . . . . ?
C19 C20 C25 C24 178.5(3) . . . . ?
C23 C24 C25 C20 -1.0(6) . . . . ?
C2 C1 N1 C14 -171.1(3) . . . . ?
C2 C1 N1 Ni1 -36.0(3) . . . . ?
C13 C14 N1 C1 76.3(3) . . . . ?
C15 C14 N1 C1 -161.0(3) . . . . ?
C16 C14 N1 C1 -42.8(4) . . . . ?
C13 C14 N1 Ni1 -48.8(3) . . . . ?
C15 C14 N1 Ni1 73.9(3) . . . . ?
C16 C14 N1 Ni1 -167.9(2) . . . . ?
C1 C2 N2 C3 -174.3(3) . . . . ?
C1 C2 N2 Ni1 -48.1(3) . . . . ?
C4 C3 N2 C2 -56.1(4) . . . . ?
C5 C3 N2 C2 -177.6(2) . . . . ?
C4 C3 N2 Ni1 -174.7(2) . . . . ?
C5 C3 N2 Ni1 63.7(3) . . . . ?
C10 C9 N3 C6 -171.1(3) . . . . ?
C10 C9 N3 Ni1 -38.6(3) . . . . ?
C7 C6 N3 C9 -166.1(3) . . . . ?
C5 C6 N3 C9 72.4(3) . . . . ?
C8 C6 N3 C9 -47.9(3) . . . . ?
C7 C6 N3 Ni1 69.8(3) . . . . ?
C5 C6 N3 Ni1 -51.7(3) . . . . ?
C8 C6 N3 Ni1 -172.0(2) . . . . ?
C9 C10 N4 C11 -173.8(3) . . . . ?
C9 C10 N4 Ni1 -45.6(3) . . . . ?
C12 C11 N4 C10 -52.0(4) . . . . ?
C13 C11 N4 C10 -174.0(3) . . . . ?
C12 C11 N4 Ni1 -173.9(2) . . . . ?
C13 C11 N4 Ni1 64.1(3) . . . . ?
C17 C18 N5 Ni1 34.4(3) . . . . ?
C19 C18 N5 Ni1 164.3(2) . . . . ?
C2 N2 Ni1 O1 -61.96(19) . . . . ?
C3 N2 Ni1 O1 60.5(2) . . . . ?
C2 N2 Ni1 N5 -89.1(4) . . . . ?
C3 N2 Ni1 N5 33.3(5) . . . . ?
C2 N2 Ni1 N4 108.85(19) . . . . ?
C3 N2 Ni1 N4 -128.7(2) . . . . ?
C2 N2 Ni1 N3 -167.58(19) . . . . ?
C3 N2 Ni1 N3 -45.1(2) . . . . ?
C2 N2 Ni1 N1 21.64(19) . . . . ?
C3 N2 Ni1 N1 144.1(2) . . . . ?
C18 N5 Ni1 O1 -25.38(18) . . . . ?
C18 N5 Ni1 N2 2.4(5) . . . . ?
C18 N5 Ni1 N4 164.52(18) . . . . ?
C18 N5 Ni1 N3 80.92(19) . . . . ?
C18 N5 Ni1 N1 -106.51(19) . . . . ?
C10 N4 Ni1 O1 -125.8(4) . . . . ?
C11 N4 Ni1 O1 -0.2(6) . . . . ?
C10 N4 Ni1 N2 107.0(2) . . . . ?
C11 N4 Ni1 N2 -127.5(2) . . . . ?
C10 N4 Ni1 N5 -68.7(2) . . . . ?
C11 N4 Ni1 N5 56.9(2) . . . . ?
C10 N4 Ni1 N3 19.0(2) . . . . ?
C11 N4 Ni1 N3 144.5(2) . . . . ?
C10 N4 Ni1 N1 -168.9(2) . . . . ?
C11 N4 Ni1 N1 -43.3(2) . . . . ?
C9 N3 Ni1 O1 -176.22(18) . . . . ?
C6 N3 Ni1 O1 -48.1(2) . . . . ?
C9 N3 Ni1 N2 -87.39(19) . . . . ?
C6 N3 Ni1 N2 40.7(2) . . . . ?
C9 N3 Ni1 N5 106.40(19) . . . . ?
C6 N3 Ni1 N5 -125.5(2) . . . . ?
C9 N3 Ni1 N4 10.67(18) . . . . ?
C6 N3 Ni1 N4 138.8(2) . . . . ?
C9 N3 Ni1 N1 -33.4(6) . . . . ?
C6 N3 Ni1 N1 94.7(5) . . . . ?
C1 N1 Ni1 O1 97.25(19) . . . . ?
C14 N1 Ni1 O1 -133.9(2) . . . . ?
C1 N1 Ni1 N2 7.45(19) . . . . ?
C14 N1 Ni1 N2 136.3(2) . . . . ?
C1 N1 Ni1 N5 174.09(19) . . . . ?
C14 N1 Ni1 N5 -57.1(2) . . . . ?
C1 N1 Ni1 N4 -90.7(2) . . . . ?
C14 N1 Ni1 N4 38.2(2) . . . . ?
C1 N1 Ni1 N3 -46.9(6) . . . . ?
C14 N1 Ni1 N3 81.9(6) . . . . ?
O2 C17 O1 Ni1 -179.2(2) . . . . ?
C18 C17 O1 Ni1 4.9(3) . . . . ?
N2 Ni1 O1 C17 -161.6(2) . . . . ?
N5 Ni1 O1 C17 11.9(2) . . . . ?
N4 Ni1 O1 C17 70.5(5) . . . . ?
N3 Ni1 O1 C17 -73.0(2) . . . . ?
N1 Ni1 O1 C17 113.9(2) . . . . ?
